data_7239590
loop_
_publ_author_name
'Li, Fang-Fang'
'Zhang, Qin-Qin'
'Zhao, Yan-Yan'
'Jiang, Shu-Xin'
'Shi, Xue-Ying'
'Cui, Jian-Zhong'
'Gao, Hong-ling'

_publ_section_title
;
 Syntheses, structures, and properties of six new coordination polymers
 constructed from N-heterocyclic multicarboxylic acids
;
_journal_issue 21
_journal_name_full 'RSC Advances'
_journal_page_first 10424
_journal_paper_doi 10.1039/c4ra00180j
_journal_volume 4
_journal_year 2014
_chemical_formula_sum 'C19 H19 Cu2 N3 O13'
_chemical_formula_weight 624.45
_space_group_IT_number 15
_space_group_name_Hall '-C 2yc'
_space_group_name_H-M_alt 'C 1 2/c 1'
_symmetry_cell_setting monoclinic
_symmetry_space_group_name_H-M 'C 1 2/c 1'
_atom_sites_solution_hydrogens geom
_atom_sites_solution_primary direct
_atom_sites_solution_secondary difmap
_audit_creation_method SHELXL-97
_cell_angle_alpha 90.00
_cell_angle_beta 112.86(3)
_cell_angle_gamma 90.00
_cell_formula_units_Z 8
_cell_length_a 16.349(3)
_cell_length_b 16.979(3)
_cell_length_c 17.583(4)
_cell_measurement_reflns_used 5000
_cell_measurement_temperature 113(2)
_cell_measurement_theta_max 27.188
_cell_measurement_theta_min 2.399
_cell_volume 4497.5(18)
_computing_cell_refinement CRYSALISPRO
_computing_data_collection CRYSALISPRO
_computing_data_reduction CRYSALISPRO
_computing_molecular_graphics 'Bruker SHELXTL'
_computing_publication_material 'Bruker SHELXTL'
_computing_structure_refinement 'SHELXL-97 (Sheldrick, 1997)'
_computing_structure_solution 'SHELXS-97 (Sheldrick, 1990)'
_diffrn_ambient_temperature 113(2)
_diffrn_measured_fraction_theta_full 0.987
_diffrn_measured_fraction_theta_max 0.987
_diffrn_measurement_device_type 'SuperNova, Single source at offset), Eos'
_diffrn_measurement_method '\w scans'
_diffrn_radiation_monochromator graphite
_diffrn_radiation_source 'SuperNova (Mo) X-ray Source'
_diffrn_radiation_type MoK\a
_diffrn_radiation_wavelength 0.71073
_diffrn_reflns_av_R_equivalents 0.1512
_diffrn_reflns_av_sigmaI/netI 0.1333
_diffrn_reflns_limit_h_max 19
_diffrn_reflns_limit_h_min -19
_diffrn_reflns_limit_k_max 20
_diffrn_reflns_limit_k_min -15
_diffrn_reflns_limit_l_max 20
_diffrn_reflns_limit_l_min -20
_diffrn_reflns_number 14906
_diffrn_reflns_theta_full 25.02
_diffrn_reflns_theta_max 25.02
_diffrn_reflns_theta_min 2.64
_exptl_absorpt_coefficient_mu 1.969
_exptl_absorpt_correction_T_max 0.9254
_exptl_absorpt_correction_T_min 0.8274
_exptl_absorpt_correction_type multi-scan
_exptl_absorpt_process_details CRYSALISPRO
_exptl_crystal_colour blue
_exptl_crystal_density_diffrn 1.827
_exptl_crystal_density_method 'not measured'
_exptl_crystal_description block
_exptl_crystal_F_000 2480
_exptl_crystal_size_max 0.10
_exptl_crystal_size_mid 0.04
_exptl_crystal_size_min 0.04
_refine_diff_density_max 1.059
_refine_diff_density_min -1.222
_refine_diff_density_rms 0.189
_refine_ls_extinction_coef 0.00316(18)
_refine_ls_extinction_expression Fc^*^=kFc[1+0.001xFc^2^\l^3^/sin(2\q)]^-1/4^
_refine_ls_extinction_method SHELXL
_refine_ls_goodness_of_fit_ref 1.055
_refine_ls_hydrogen_treatment mixed
_refine_ls_matrix_type full
_refine_ls_number_parameters 344
_refine_ls_number_reflns 3913
_refine_ls_number_restraints 12
_refine_ls_restrained_S_all 1.056
_refine_ls_R_factor_all 0.0985
_refine_ls_R_factor_gt 0.0757
_refine_ls_shift/su_max 0.001
_refine_ls_shift/su_mean 0.000
_refine_ls_structure_factor_coef Fsqd
_refine_ls_weighting_details 'calc w=1/[\s^2^(Fo^2^)+(0.0770P)^2^+0.0000P] where P=(Fo^2^+2Fc^2^)/3'
_refine_ls_weighting_scheme calc
_refine_ls_wR_factor_gt 0.1741
_refine_ls_wR_factor_ref 0.1893
_reflns_number_gt 2848
_reflns_number_total 3913
_reflns_threshold_expression >2sigma(I)
_cod_data_source_file c4ra00180j.txt
_cod_data_source_block r91028g
_cod_depositor_comments
;
The following automatic conversions were performed:

data item '_exptl_absorpt_correction_type' value 'MULTI-SCAN' was
changed to 'multi-scan' in accordance with the
/home/saulius/struct/COD-crude-data/automatic-downloads/DataCite-retrospective/RSC/depositions/lib/dictionaries/cif_core.dic
dictionary named 'cif_core.dic' version 2.4.2 last updated on
2011-04-26.

data item '_symmetry_cell_setting' value 'Monoclinic' was changed to
'monoclinic' in accordance with the
/home/saulius/struct/COD-crude-data/automatic-downloads/DataCite-retrospective/RSC/depositions/lib/dictionaries/cif_core.dic
dictionary named 'cif_core.dic' version 2.4.2 last updated on
2011-04-26.

Automatic conversion script
Id: cif_fix_values 6909 2019-04-08 15:41:33Z antanas 
;
_cod_original_cell_volume 4497.4(16)
_cod_original_sg_symbol_H-M C2/c
_cod_database_code 7239590

loop_
_symmetry_equiv_pos_as_xyz
'x, y, z'
'-x, y, -z+1/2'
'x+1/2, y+1/2, z'
'-x+1/2, y+1/2, -z+1/2'
'-x, -y, -z'
'x, -y, z-1/2'
'-x+1/2, -y+1/2, -z'
'x+1/2, -y+1/2, z-1/2'

loop_
_atom_site_label
_atom_site_type_symbol
_atom_site_fract_x
_atom_site_fract_y
_atom_site_fract_z
_atom_site_U_iso_or_equiv
_atom_site_adp_type
_atom_site_occupancy
_atom_site_symmetry_multiplicity
_atom_site_calc_flag
_atom_site_refinement_flags
_atom_site_disorder_assembly
_atom_site_disorder_group
Cu1 Cu 0.66630(4) 0.10210(3) 0.83562(3) 0.02213(16) Uani 1 1 d . . .
Cu2 Cu 0.50536(4) 0.71034(3) 0.60943(3) 0.02244(16) Uani 1 1 d . . .
O1 O 0.8640(2) 0.02352(17) 1.03895(18) 0.0261(9) Uani 1 1 d . . .
O2 O 0.7728(2) 0.10519(17) 0.94312(19) 0.0253(9) Uani 1 1 d . . .
O3 O 0.5811(2) 0.06204(17) 0.72434(18) 0.0254(9) Uani 1 1 d . . .
O4 O 0.5206(2) -0.04945(18) 0.6608(2) 0.0311(10) Uani 1 1 d . . .
O5 O 0.6582(2) -0.1686(2) 0.6601(2) 0.0347(10) Uani 1 1 d . . .
O6 O 0.5796(2) -0.24030(17) 0.71463(18) 0.0299(10) Uani 1 1 d . . .
O7 O 0.91502(19) -0.16406(16) 1.00954(17) 0.0195(8) Uani 1 1 d . . .
O8 O 0.8224(2) -0.15464(18) 1.07533(17) 0.0257(8) Uani 1 1 d . . .
O9 O 0.5706(2) 0.12038(19) 0.9004(2) 0.0357(10) Uani 1 1 d . . .
H9A H 0.5156 0.1103 0.8753 0.043 Uiso 1 1 d R . .
H9B H 0.5900 0.1375 0.9497 0.043 Uiso 1 1 d R . .
O10 O 0.4493(2) 0.81320(17) 0.5764(2) 0.0312(10) Uani 1 1 d . . .
H10A H 0.4036 0.8178 0.5319 0.037 Uiso 1 1 d R . .
H10B H 0.4705 0.8534 0.6065 0.037 Uiso 1 1 d R . .
O11 O 0.5997(2) 0.7290(2) 0.5298(2) 0.0388(10) Uani 1 1 d . . .
N1 N 0.6892(2) -0.0089(2) 0.8515(2) 0.0219(10) Uani 1 1 d . . .
N2 N 0.6538(3) 0.2125(2) 0.8017(2) 0.0250(10) Uani 1 1 d . . .
N3 N 0.5549(3) 0.6046(2) 0.6558(2) 0.0231(10) Uani 1 1 d . . .
C1 C 0.8012(3) 0.0361(3) 0.9745(3) 0.0224(12) Uani 1 1 d . . .
C2 C 0.7528(3) -0.0327(2) 0.9215(3) 0.0208(12) Uani 1 1 d . . .
C3 C 0.7725(3) -0.1134(3) 0.9339(3) 0.0203(11) Uani 1 1 d . . .
C4 C 0.7274(3) -0.1641(2) 0.8690(3) 0.0197(11) Uani 1 1 d . . .
H4 H 0.7381 -0.2180 0.8759 0.024 Uiso 1 1 calc R . .
C5 C 0.6671(3) -0.1362(3) 0.7945(3) 0.0225(12) Uani 1 1 d . . .
C6 C 0.6460(3) -0.0553(3) 0.7877(3) 0.0209(11) Uani 1 1 d . . .
C7 C 0.5769(3) -0.0130(3) 0.7171(3) 0.0234(12) Uani 1 1 d . . .
C8 C 0.8423(3) -0.1459(2) 1.0139(3) 0.0222(12) Uani 1 1 d . . .
C9 C 0.6323(3) -0.1862(3) 0.7162(3) 0.0279(13) Uani 1 1 d . . .
C10 C 0.6322(3) 0.2304(3) 0.7220(3) 0.0272(13) Uani 1 1 d . . .
H10 H 0.6298 0.1901 0.6854 0.033 Uiso 1 1 calc R . .
C11 C 0.6134(3) 0.3059(3) 0.6923(3) 0.0268(12) Uani 1 1 d . . .
H11 H 0.5979 0.3157 0.6364 0.032 Uiso 1 1 calc R . .
C12 C 0.6175(3) 0.3688(2) 0.7463(3) 0.0198(11) Uani 1 1 d . . .
C13 C 0.6431(3) 0.3481(3) 0.8306(3) 0.0280(13) Uani 1 1 d . . .
H13 H 0.6489 0.3870 0.8696 0.034 Uiso 1 1 calc R . .
C14 C 0.6589(3) 0.2720(3) 0.8543(3) 0.0278(13) Uani 1 1 d . . .
H14 H 0.6742 0.2601 0.9098 0.033 Uiso 1 1 calc R . .
C15 C 0.5994(3) 0.4499(3) 0.7166(3) 0.0224(12) Uani 1 1 d . . .
C16 C 0.5658(3) 0.4674(3) 0.6330(3) 0.0260(13) Uani 1 1 d . . .
H16 H 0.5573 0.4271 0.5949 0.031 Uiso 1 1 calc R . .
C17 C 0.5449(3) 0.5430(3) 0.6058(3) 0.0247(12) Uani 1 1 d . . .
H17 H 0.5224 0.5520 0.5492 0.030 Uiso 1 1 calc R . .
C18 C 0.5931(4) 0.5903(3) 0.7376(3) 0.0326(14) Uani 1 1 d . . .
H18 H 0.6045 0.6324 0.7740 0.039 Uiso 1 1 calc R . .
C19 C 0.6156(4) 0.5158(3) 0.7689(3) 0.0319(14) Uani 1 1 d . . .
H19 H 0.6420 0.5088 0.8258 0.038 Uiso 1 1 calc R . .
O12 O 0.8440(2) 0.37203(18) 0.42972(19) 0.0280(9) Uani 1 1 d . . .
O13 O 0.1471(7) 0.4636(4) 0.5576(5) 0.062(3) Uani 0.50 1 d PU A 1
O13' O 0.0815(6) 0.4776(5) 0.5277(5) 0.057(2) Uani 0.50 1 d PU B 2

loop_
_atom_site_aniso_label
_atom_site_aniso_U_11
_atom_site_aniso_U_22
_atom_site_aniso_U_33
_atom_site_aniso_U_23
_atom_site_aniso_U_13
_atom_site_aniso_U_12
Cu1 0.0269(3) 0.0191(3) 0.0226(3) -0.0002(2) 0.0120(2) 0.0016(2)
Cu2 0.0283(3) 0.0193(3) 0.0178(3) -0.0010(2) 0.0068(2) -0.0025(2)
O1 0.0281(16) 0.0296(17) 0.0231(16) -0.0017(13) 0.0125(13) 0.0003(14)
O2 0.0294(17) 0.0234(16) 0.0245(16) -0.0023(12) 0.0119(13) -0.0004(13)
O3 0.0276(16) 0.0203(16) 0.0243(17) 0.0013(13) 0.0058(13) 0.0002(13)
O4 0.0298(17) 0.0326(18) 0.0271(18) -0.0006(14) 0.0068(14) 0.0010(15)
O5 0.0363(18) 0.048(2) 0.0266(17) -0.0071(15) 0.0194(14) -0.0058(16)
O6 0.0408(19) 0.0208(16) 0.0188(17) -0.0017(13) 0.0015(15) -0.0107(15)
O7 0.0191(14) 0.0222(16) 0.0182(15) -0.0012(12) 0.0084(12) 0.0022(12)
O8 0.0322(17) 0.0334(18) 0.0149(15) 0.0028(13) 0.0129(13) 0.0036(14)
O9 0.0302(18) 0.047(2) 0.0306(19) -0.0004(15) 0.0124(15) -0.0054(16)
O10 0.0317(18) 0.0255(17) 0.0284(18) -0.0070(14) 0.0030(15) 0.0015(15)
O11 0.0362(19) 0.048(2) 0.036(2) -0.0097(16) 0.0187(16) 0.0009(17)
N1 0.0239(18) 0.0193(19) 0.0231(19) -0.0001(15) 0.0096(15) -0.0012(15)
N2 0.033(2) 0.023(2) 0.024(2) -0.0027(15) 0.0153(16) -0.0016(16)
N3 0.028(2) 0.0211(19) 0.0164(19) -0.0026(15) 0.0045(16) -0.0058(16)
C1 0.021(2) 0.027(2) 0.020(2) -0.0004(18) 0.0085(18) -0.0021(19)
C2 0.023(2) 0.023(2) 0.020(2) -0.0019(17) 0.0113(18) -0.0027(18)
C3 0.023(2) 0.026(2) 0.017(2) 0.0005(17) 0.0122(17) 0.0018(19)
C4 0.020(2) 0.018(2) 0.023(2) 0.0027(17) 0.0105(17) 0.0026(18)
C5 0.022(2) 0.025(2) 0.021(2) -0.0050(18) 0.0081(18) -0.0030(19)
C6 0.023(2) 0.023(2) 0.020(2) 0.0003(18) 0.0114(17) 0.0001(19)
C7 0.025(2) 0.031(3) 0.019(2) -0.0039(18) 0.0133(18) 0.000(2)
C8 0.034(3) 0.013(2) 0.018(2) -0.0081(17) 0.0084(19) -0.0053(19)
C9 0.026(2) 0.032(3) 0.027(3) 0.003(2) 0.012(2) 0.007(2)
C10 0.040(3) 0.025(2) 0.016(2) -0.0054(18) 0.009(2) -0.005(2)
C11 0.039(3) 0.031(3) 0.018(2) 0.0003(18) 0.0185(19) -0.002(2)
C12 0.029(2) 0.018(2) 0.020(2) -0.0030(17) 0.0182(17) -0.0034(18)
C13 0.046(3) 0.022(2) 0.017(2) -0.0059(18) 0.013(2) -0.003(2)
C14 0.035(3) 0.035(3) 0.013(2) -0.0017(19) 0.0096(19) 0.006(2)
C15 0.028(2) 0.023(2) 0.019(2) -0.0016(18) 0.0119(18) 0.001(2)
C16 0.031(2) 0.032(3) 0.016(2) -0.0059(18) 0.0115(19) 0.007(2)
C17 0.030(2) 0.029(3) 0.017(2) 0.0003(19) 0.0114(19) 0.007(2)
C18 0.057(3) 0.024(3) 0.022(2) -0.0007(19) 0.020(2) -0.002(2)
C19 0.051(3) 0.027(3) 0.019(2) 0.0018(19) 0.015(2) 0.003(2)
O12 0.0309(17) 0.0346(18) 0.0204(16) -0.0003(13) 0.0121(13) 0.0027(15)
O13 0.114(7) 0.033(4) 0.045(4) -0.005(3) 0.037(4) 0.008(4)
O13' 0.076(5) 0.071(5) 0.043(4) -0.022(4) 0.043(4) -0.040(4)

loop_
_atom_type_symbol
_atom_type_description
_atom_type_scat_dispersion_real
_atom_type_scat_dispersion_imag
_atom_type_scat_source
C C 0.0033 0.0016 'International Tables Vol C Tables 4.2.6.8 and 6.1.1.4'
H H 0.0000 0.0000 'International Tables Vol C Tables 4.2.6.8 and 6.1.1.4'
Cu Cu 0.3201 1.2651 'International Tables Vol C Tables 4.2.6.8 and 6.1.1.4'
N N 0.0061 0.0033 'International Tables Vol C Tables 4.2.6.8 and 6.1.1.4'
O O 0.0106 0.0060 'International Tables Vol C Tables 4.2.6.8 and 6.1.1.4'

loop_
_geom_angle_atom_site_label_1
_geom_angle_atom_site_label_2
_geom_angle_atom_site_label_3
_geom_angle
_geom_angle_site_symmetry_1
_geom_angle_site_symmetry_3
N1 Cu1 N2 167.77(19) . .
N1 Cu1 O2 80.83(13) . .
N2 Cu1 O2 102.20(14) . .
N1 Cu1 O3 80.39(13) . .
N2 Cu1 O3 94.37(14) . .
O2 Cu1 O3 159.09(13) . .
N1 Cu1 O9 101.14(15) . .
N2 Cu1 O9 90.64(16) . .
O2 Cu1 O9 92.23(13) . .
O3 Cu1 O9 100.34(13) . .
O10 Cu2 O6 86.87(13) . 1_565
O10 Cu2 O7 89.36(12) . 8_455
O6 Cu2 O7 170.79(16) 1_565 8_455
O10 Cu2 N3 171.55(18) . .
O6 Cu2 N3 89.71(13) 1_565 .
O7 Cu2 N3 92.86(13) 8_455 .
C1 O2 Cu1 114.2(2) . .
C7 O3 Cu1 114.8(2) . .
C9 O6 Cu2 120.1(3) . 1_545
C8 O7 Cu2 116.3(3) . 8_556
Cu1 O9 H9A 120.2 . .
Cu1 O9 H9B 119.8 . .
H9A O9 H9B 120.0 . .
Cu2 O10 H10A 119.9 . .
Cu2 O10 H10B 120.1 . .
H10A O10 H10B 120.0 . .
C6 N1 C2 124.8(4) . .
C6 N1 Cu1 116.7(3) . .
C2 N1 Cu1 118.1(3) . .
C10 N2 C14 117.8(4) . .
C10 N2 Cu1 119.4(3) . .
C14 N2 Cu1 122.6(3) . .
C17 N3 C18 116.6(4) . .
C17 N3 Cu2 120.5(3) . .
C18 N3 Cu2 122.7(3) . .
O1 C1 O2 125.9(4) . .
O1 C1 C2 119.2(4) . .
O2 C1 C2 114.9(3) . .
N1 C2 C3 119.3(4) . .
N1 C2 C1 111.7(4) . .
C3 C2 C1 128.7(4) . .
C4 C3 C2 117.4(4) . .
C4 C3 C8 119.9(4) . .
C2 C3 C8 122.6(4) . .
C5 C4 C3 121.4(4) . .
C5 C4 H4 119.3 . .
C3 C4 H4 119.3 . .
C4 C5 C6 118.4(4) . .
C4 C5 C9 122.9(4) . .
C6 C5 C9 118.1(4) . .
N1 C6 C5 118.2(4) . .
N1 C6 C7 113.4(4) . .
C5 C6 C7 128.3(4) . .
O4 C7 O3 125.3(4) . .
O4 C7 C6 121.0(4) . .
O3 C7 C6 113.7(4) . .
O8 C8 O7 126.3(4) . .
O8 C8 C3 119.0(4) . .
O7 C8 C3 114.7(4) . .
O5 C9 O6 126.8(4) . .
O5 C9 C5 117.2(4) . .
O6 C9 C5 116.1(5) . .
N2 C10 C11 122.6(4) . .
N2 C10 H10 118.7 . .
C11 C10 H10 118.7 . .
C10 C11 C12 120.2(4) . .
C10 C11 H11 119.9 . .
C12 C11 H11 119.9 . .
C11 C12 C13 115.7(4) . .
C11 C12 C15 121.4(4) . .
C13 C12 C15 122.9(4) . .
C14 C13 C12 120.2(4) . .
C14 C13 H13 119.9 . .
C12 C13 H13 119.9 . .
C13 C14 N2 123.4(4) . .
C13 C14 H14 118.3 . .
N2 C14 H14 118.3 . .
C16 C15 C19 114.8(4) . .
C16 C15 C12 121.5(4) . .
C19 C15 C12 123.7(4) . .
C17 C16 C15 121.0(4) . .
C17 C16 H16 119.5 . .
C15 C16 H16 119.5 . .
N3 C17 C16 123.8(4) . .
N3 C17 H17 118.1 . .
C16 C17 H17 118.1 . .
N3 C18 C19 122.4(4) . .
N3 C18 H18 118.8 . .
C19 C18 H18 118.8 . .
C18 C19 C15 121.1(4) . .
C18 C19 H19 119.4 . .
C15 C19 H19 119.4 . .

loop_
_geom_bond_atom_site_label_1
_geom_bond_atom_site_label_2
_geom_bond_distance
_geom_bond_site_symmetry_2
Cu1 N1 1.921(4) .
Cu1 N2 1.953(4) .
Cu1 O2 2.013(3) .
Cu1 O3 2.028(3) .
Cu1 O9 2.286(4) .
Cu2 O10 1.953(3) .
Cu2 O6 1.963(3) 1_565
Cu2 O7 1.967(3) 8_455
Cu2 N3 2.007(3) .
O1 C1 1.216(5) .
O2 C1 1.302(5) .
O3 C7 1.279(5) .
O4 C7 1.227(5) .
O5 C9 1.252(7) .
O6 C9 1.252(6) .
O6 Cu2 1.963(3) 1_545
O7 C8 1.258(6) .
O7 Cu2 1.967(3) 8_556
O8 C8 1.253(6) .
O9 H9A 0.8500 .
O9 H9B 0.8501 .
O10 H10A 0.8499 .
O10 H10B 0.8499 .
N1 C6 1.328(5) .
N1 C2 1.330(5) .
N2 C10 1.341(6) .
N2 C14 1.351(6) .
N3 C17 1.335(6) .
N3 C18 1.349(6) .
C1 C2 1.512(6) .
C2 C3 1.405(6) .
C3 C4 1.391(6) .
C3 C8 1.529(6) .
C4 C5 1.382(6) .
C4 H4 0.9300 .
C5 C6 1.410(6) .
C5 C9 1.527(6) .
C6 C7 1.497(6) .
C10 C11 1.374(6) .
C10 H10 0.9300 .
C11 C12 1.413(6) .
C11 H11 0.9300 .
C12 C13 1.418(6) .
C12 C15 1.462(6) .
C13 C14 1.351(6) .
C13 H13 0.9300 .
C14 H14 0.9300 .
C15 C16 1.386(6) .
C15 C19 1.408(6) .
C16 C17 1.365(6) .
C16 H16 0.9300 .
C17 H17 0.9300 .
C18 C19 1.371(6) .
C18 H18 0.9300 .
C19 H19 0.9300 .

loop_
_geom_torsion_atom_site_label_1
_geom_torsion_atom_site_label_2
_geom_torsion_atom_site_label_3
_geom_torsion_atom_site_label_4
_geom_torsion
_geom_torsion_site_symmetry_1
N1 Cu1 O2 C1 -5.0(4) .
N2 Cu1 O2 C1 -172.9(4) .
O3 Cu1 O2 C1 -31.3(6) .
O9 Cu1 O2 C1 96.0(3) .
N1 Cu1 O3 C7 4.0(3) .
N2 Cu1 O3 C7 172.9(4) .
O2 Cu1 O3 C7 30.4(6) .
O9 Cu1 O3 C7 -95.7(3) .
N2 Cu1 N1 C6 -62.8(9) .
O2 Cu1 N1 C6 -168.2(4) .
O3 Cu1 N1 C6 2.6(4) .
O9 Cu1 N1 C6 101.3(4) .
N2 Cu1 N1 C2 110.5(7) .
O2 Cu1 N1 C2 5.1(4) .
O3 Cu1 N1 C2 175.9(4) .
O9 Cu1 N1 C2 -85.3(4) .
N1 Cu1 N2 C10 36.9(9) .
O2 Cu1 N2 C10 140.0(4) .
O3 Cu1 N2 C10 -27.1(4) .
O9 Cu1 N2 C10 -127.5(4) .
N1 Cu1 N2 C14 -148.7(6) .
O2 Cu1 N2 C14 -45.5(4) .
O3 Cu1 N2 C14 147.3(4) .
O9 Cu1 N2 C14 46.9(4) .
O10 Cu2 N3 C17 129.5(9) .
O6 Cu2 N3 C17 -164.4(4) 1_565
O7 Cu2 N3 C17 24.4(4) 8_455
O10 Cu2 N3 C18 -45.1(11) .
O6 Cu2 N3 C18 21.0(4) 1_565
O7 Cu2 N3 C18 -150.1(4) 8_455
Cu1 O2 C1 O1 -179.6(4) .
Cu1 O2 C1 C2 4.1(5) .
C6 N1 C2 C3 -5.6(8) .
Cu1 N1 C2 C3 -178.4(4) .
C6 N1 C2 C1 168.4(5) .
Cu1 N1 C2 C1 -4.3(6) .
O1 C1 C2 N1 -176.7(5) .
O2 C1 C2 N1 0.0(6) .
O1 C1 C2 C3 -3.3(8) .
O2 C1 C2 C3 173.3(5) .
N1 C2 C3 C4 4.0(7) .
C1 C2 C3 C4 -168.9(5) .
N1 C2 C3 C8 -177.7(5) .
C1 C2 C3 C8 9.3(8) .
C2 C3 C4 C5 1.5(8) .
C8 C3 C4 C5 -176.8(5) .
C3 C4 C5 C6 -5.6(8) .
C3 C4 C5 C9 165.7(5) .
C2 N1 C6 C5 1.4(8) .
Cu1 N1 C6 C5 174.3(4) .
C2 N1 C6 C7 179.4(5) .
Cu1 N1 C6 C7 -7.7(6) .
C4 C5 C6 N1 4.2(7) .
C9 C5 C6 N1 -167.5(5) .
C4 C5 C6 C7 -173.4(5) .
C9 C5 C6 C7 14.9(8) .
Cu1 O3 C7 O4 168.0(4) .
Cu1 O3 C7 C6 -8.9(5) .
N1 C6 C7 O4 -166.1(5) .
C5 C6 C7 O4 11.6(8) .
N1 C6 C7 O3 11.0(6) .
C5 C6 C7 O3 -171.3(5) .
Cu2 O7 C8 O8 -0.1(5) 8_556
Cu2 O7 C8 C3 -177.5(3) 8_556
C4 C3 C8 O8 -102.2(5) .
C2 C3 C8 O8 79.6(6) .
C4 C3 C8 O7 75.5(6) .
C2 C3 C8 O7 -102.7(5) .
Cu2 O6 C9 O5 -16.0(7) 1_545
Cu2 O6 C9 C5 163.3(3) 1_545
C4 C5 C9 O5 -109.2(6) .
C6 C5 C9 O5 62.1(6) .
C4 C5 C9 O6 71.5(6) .
C6 C5 C9 O6 -117.2(5) .
C14 N2 C10 C11 -1.5(8) .
Cu1 N2 C10 C11 173.2(4) .
N2 C10 C11 C12 0.8(8) .
C10 C11 C12 C13 1.0(7) .
C10 C11 C12 C15 178.8(5) .
C11 C12 C13 C14 -2.1(7) .
C15 C12 C13 C14 -179.9(5) .
C12 C13 C14 N2 1.6(8) .
C10 N2 C14 C13 0.3(8) .
Cu1 N2 C14 C13 -174.2(4) .
C11 C12 C15 C16 9.1(7) .
C13 C12 C15 C16 -173.3(5) .
C11 C12 C15 C19 -169.9(5) .
C13 C12 C15 C19 7.7(8) .
C19 C15 C16 C17 -4.3(7) .
C12 C15 C16 C17 176.6(5) .
C18 N3 C17 C16 4.1(8) .
Cu2 N3 C17 C16 -170.7(4) .
C15 C16 C17 N3 0.2(8) .
C17 N3 C18 C19 -4.1(8) .
Cu2 N3 C18 C19 170.7(4) .
N3 C18 C19 C15 -0.2(9) .
C16 C15 C19 C18 4.4(8) .
C12 C15 C19 C18 -176.6(5) .
